data_2009612
loop_
_publ_author_name
'Ginderow, Daria'
'Valla, Alain'
'Andriamialisoa, Zo'
'Giraud, Michel'

_publ_section_title
;
 1,3,5-Tris[3-(2,6,6-trim\'ethyl-1-cyclohexen-1-yl)acryloyle]benz\`ene
;
_journal_issue 4
_journal_name_full 'Acta Crystallographica Section C'
_journal_page_first 574
_journal_page_last 576
_journal_paper_doi 10.1107/S010827019301145X
_journal_volume 50
_journal_year 1994
_chemical_formula_moiety 'C42 H54 O3'
_chemical_formula_sum 'C42 H54 O3'
_chemical_formula_weight 606.89
_chemical_name_systematic
;
1,3,5-Tris[3-(2,6,6-trim\'ethyl-1-cyclohexen-1-yl)acryloyle]benz\`ene
;
_space_group_IT_number 2
_symmetry_cell_setting triclinic
_symmetry_space_group_name_Hall '-P 1'
_symmetry_space_group_name_H-M 'P -1'
_atom_type_scat_source 'IntTabIV (C, O); Stewart, Davidson & Simpson (1965) (H)'
_cell_angle_alpha 109.77(4)
_cell_angle_beta 104.77(4)
_cell_angle_gamma 96.42(4)
_cell_formula_units_Z 2
_cell_length_a 12.509(5)
_cell_length_b 13.139(5)
_cell_length_c 12.197(5)
_cell_measurement_reflns_used 25
_cell_measurement_temperature 293
_cell_measurement_theta_max 13.05
_cell_measurement_theta_min 9.17
_cell_volume 1780.4(14)
_diffrn_ambient_temperature 293
_diffrn_measurement_device 'diffractom\`etre Philips PW1100'
_diffrn_measurement_method 'flying stepscan (Logiciel Philips)'
_diffrn_radiation_monochromator graphite
_diffrn_radiation_source 'tube \`a rayons X'
_diffrn_radiation_type 'radiation: Cu K\a'
_diffrn_radiation_wavelength 1.5418
_diffrn_reflns_av_R_equivalents 0.019
_diffrn_reflns_limit_h_max 14
_diffrn_reflns_limit_h_min -14
_diffrn_reflns_limit_k_max 14
_diffrn_reflns_limit_k_min -14
_diffrn_reflns_limit_l_max 14
_diffrn_reflns_limit_l_min 0
_diffrn_reflns_number 6379
_diffrn_reflns_theta_max 65.04
_diffrn_reflns_theta_min 3.66
_diffrn_standards_decay_% <2.6
_diffrn_standards_interval_time 60
_diffrn_standards_number 3
_exptl_absorpt_coefficient_mu 0.50
_exptl_absorpt_correction_type 'pas de correction d'absorption'
_exptl_crystal_colour jaune
_exptl_crystal_density_diffrn 1.132
_exptl_crystal_description prismatique
_exptl_crystal_F_000 660
_exptl_crystal_size_max 0.50
_exptl_crystal_size_mid 0.30
_exptl_crystal_size_min 0.15
_refine_diff_density_max 0.281
_refine_diff_density_min -0.201
_refine_ls_extinction_method non
_refine_ls_goodness_of_fit_obs 3.892
_refine_ls_hydrogen_treatment refall
_refine_ls_matrix_type compl\`ete
_refine_ls_number_constraints 0
_refine_ls_number_parameters 406
_refine_ls_number_reflns 3474
_refine_ls_number_restraints 0
_refine_ls_R_factor_obs 0.066
_refine_ls_shift/esd_max 0.070
_refine_ls_structure_factor_coef F
_refine_ls_weighting_scheme unit
_refine_ls_wR_factor_obs 0.063
_reflns_number_observed 3474
_reflns_number_total 6060
_reflns_observed_criterion 'F > 6,0\s(F) et 0,053 < sin\q/\l < 0,540\%A^-1^'
_cod_data_source_file du1065.cif
_cod_data_source_block 1
_cod_depositor_comments
;
The following automatic conversions were performed:

'_refine_ls_weighting_scheme' value '1' was changed to 'unit'.

Automatic conversion script
Id: cif_fix_values 3143 2015-03-26 13:38:13Z robertas 
;
_cod_original_cell_volume 1780.43
_cod_database_code 2009612

loop_
_symmetry_equiv_pos_as_xyz
x,y,z
-x,-y,-z

loop_
_atom_site_aniso_label
_atom_site_aniso_type_symbol
C1 C
C2 C
C3 C
C4 C
C5 C
C6 C
C7A C
O7A O
C8A C
C9A C
C10A C
C11A C
C12A C
C13A C
C14A C
C15A C
C16A C
C17A C
C18A C
C7B C
O7B O
C8B C
C9B C
C10B C
C11B C
C12B C
C13B C
C14B C
C15B C
C16B C
C17B C
C18B C
C7C C
O7C O
C8C C
C9C C
C10C C
C11C C
C12C C
C13C C
C14C C
C15C C
C16C C
C17C C
C18C C

loop_
_atom_site_label
_atom_site_fract_x
_atom_site_fract_y
_atom_site_fract_z
_atom_site_thermal_displace_type
_atom_site_calc_flag
_atom_site_calc_attached_atom
_atom_site_type_symbol
C1 0.2824(3) -0.0298(3) 0.3662(3) Beq ? ? C
C2 0.2222(3) -0.1001(3) 0.2482(3) Beq ? ? C
C3 0.1146(3) -0.1642(3) 0.2201(3) Beq ? ? C
C4 0.0697(3) -0.1554(3) 0.3145(4) Beq ? ? C
C5 0.1285(3) -0.0855(3) 0.4346(3) Beq ? ? C
C6 0.2355(3) -0.0222(3) 0.4599(3) Beq ? ? C
C7A 0.0813(3) -0.0727(4) 0.5391(4) Beq ? ? C
O7A 0.1195(2) 0.0091(3) 0.6332(3) Beq ? ? O
C8A -0.0116(3) -0.1616(3) 0.5212(4) Beq ? ? C
C9A -0.0584(3) -0.1586(4) 0.6083(4) Beq ? ? C
C10A -0.1544(4) -0.2349(4) 0.6062(4) Beq ? ? C
C11A -0.1796(4) -0.2128(4) 0.7126(5) Beq ? ? C
C12A -0.2842(5) -0.2815(6) 0.7169(7) Beq ? ? C
C13A -0.3647(7) -0.3501(7) 0.5915(9) Beq ? ? C
C14A -0.3135(7) -0.4028(6) 0.5123(7) Beq ? ? C
C15A -0.2212(4) -0.3332(4) 0.4871(5) Beq ? ? C
C16A -0.1448(5) -0.4135(4) 0.4461(6) Beq ? ? C
C17A -0.2729(4) -0.2942(4) 0.3857(5) Beq ? ? C
C18A -0.1126(5) -0.1218(5) 0.8342(5) Beq ? ? C
C7B 0.3985(3) 0.0416(3) 0.3992(4) Beq ? ? C
O7B 0.4427(2) 0.1105(2) 0.5025(3) Beq ? ? O
C8B 0.4551(3) 0.0237(4) 0.3044(4) Beq ? ? C
C9B 0.5527(3) 0.0871(3) 0.3228(4) Beq ? ? C
C10B 0.6191(3) 0.0760(3) 0.2367(4) Beq ? ? C
C11B 0.6403(3) -0.0209(4) 0.1760(4) Beq ? ? C
C12B 0.7100(4) -0.0310(4) 0.0893(4) Beq ? ? C
C13B 0.7462(7) 0.0721(6) 0.0749(7) Beq ? ? C
C14B 0.7309(10) 0.1632(6) 0.1375(10) Beq ? ? C
C15B 0.6656(4) 0.1858(4) 0.2286(4) Beq ? ? C
C16B 0.7437(5) 0.2651(4) 0.3545(6) Beq ? ? C
C17B 0.5712(5) 0.2399(6) 0.1905(7) Beq ? ? C
C18B 0.6054(4) -0.1274(4) 0.1893(4) Beq ? ? C
C7C 0.0580(4) -0.2413(4) 0.0901(4) Beq ? ? C
O7C 0.1036(3) -0.2416(3) 0.0129(3) Beq ? ? O
C8C -0.0509(3) -0.3192(4) 0.0556(4) Beq ? ? C
C9C -0.0910(4) -0.3996(4) -0.0532(4) Beq ? ? C
C10C -0.1926(3) -0.4881(4) -0.1144(4) Beq ? ? C
C11C -0.2034(3) -0.5612(4) -0.2271(4) Beq ? ? C
C12C -0.3061(4) -0.6534(4) -0.3023(4) Beq ? ? C
C13C -0.3871(6) -0.6609(7) -0.2338(7) Beq ? ? C
C14C -0.3847(6) -0.5891(7) -0.1411(7) Beq ? ? C
C15C -0.2837(4) -0.4951(4) -0.0512(4) Beq ? ? C
C16C -0.2349(5) -0.5160(5) 0.0641(6) Beq ? ? C
C17C -0.3282(4) -0.3898(5) -0.0191(5) Beq ? ? C
C18C -0.1155(4) -0.5616(4) -0.2916(4) Beq ? ? C
H2 0.248(3) -0.105(3) 0.182(3) Biso ? ? H
H4 -0.005(3) -0.199(3) 0.298(3) Biso ? ? H
H6 0.278(3) 0.022(3) 0.544(3) Biso ? ? H
H8A -0.032(3) -0.226(3) 0.447(3) Biso ? ? H
H9A -0.026(3) -0.092(3) 0.678(3) Biso ? ? H
H12A1 -0.310(3) -0.243(3) 0.758(3) Biso ? ? H
H12A2 -0.250 -0.343 0.747 Biso ? ? H
H13A1 -0.417(3) -0.413(3) 0.603(3) Biso ? ? H
H13A2 -0.409 -0.295 0.558 Biso ? ? H
H14A1 -0.346(3) -0.461(3) 0.447(3) Biso ? ? H
H14A2 -0.257 -0.433 0.571 Biso ? ? H
H16A1 -0.092(3) -0.424(3) 0.519(3) Biso ? ? H
H16A2 -0.091(3) -0.377(3) 0.415(3) Biso ? ? H
H16A3 -0.185(3) -0.483(3) 0.368(3) Biso ? ? H
H17A1 -0.323(3) -0.249(3) 0.410(3) Biso ? ? H
H17A2 -0.308(3) -0.353(3) 0.312(3) Biso ? ? H
H17A3 -0.216(3) -0.250(3) 0.360(3) Biso ? ? H
H18A1 -0.056(3) -0.145(3) 0.868(3) Biso ? ? H
H18A2 -0.166 -0.102 0.892 Biso ? ? H
H18A3 -0.082 -0.048 0.820 Biso ? ? H
H8B 0.419(3) -0.032(3) 0.223(3) Biso ? ? H
H9B 0.584(3) 0.149(3) 0.400(3) Biso ? ? H
H12B1 0.671(3) -0.088(3) 0.013(3) Biso ? ? H
H12B2 0.775(3) -0.067(3) 0.116(3) Biso ? ? H
H13B1 0.787(3) 0.071(3) 0.026(3) Biso ? ? H
H13B2 0.668 0.057 0.003 Biso ? ? H
H14B1 0.741(3) 0.222(3) 0.126(3) Biso ? ? H
H14B2 0.811 0.183 0.208 Biso ? ? H
H16B1 0.783(3) 0.231(3) 0.394(3) Biso ? ? H
H16B2 0.770(3) 0.318(3) 0.342(3) Biso ? ? H
H16B3 0.681 0.289 0.399 Biso ? ? H
H17B1 0.588(3) 0.296(3) 0.181(3) Biso ? ? H
H17B2 0.517(3) 0.224(3) 0.196(3) Biso ? ? H
H17B3 0.550 0.187 0.095 Biso ? ? H
H18B1 0.549(3) -0.174(3) 0.119(3) Biso ? ? H
H18B2 0.580(3) -0.120(3) 0.259(3) Biso ? ? H
H18B3 0.665(3) -0.168(3) 0.203(3) Biso ? ? H
H8C -0.089(3) -0.306(3) 0.118(3) Biso ? ? H
H9C -0.044(3) -0.398(3) -0.105(3) Biso ? ? H
H12C1 -0.282(3) -0.726(3) -0.337(3) Biso ? ? H
H12C2 -0.339(3) -0.640(3) -0.374(3) Biso ? ? H
H13C1 -0.442(3) -0.714(3) -0.282(3) Biso ? ? H
H13C2 -0.341 -0.708 -0.188 Biso ? ? H
H14C1 -0.433(3) -0.592(3) -0.100(3) Biso ? ? H
H14C2 -0.423 -0.538 -0.186 Biso ? ? H
H16C1 -0.178(3) -0.458(3) 0.136(3) Biso ? ? H
H16C2 -0.223(3) -0.589(3) 0.034(3) Biso ? ? H
H16C3 -0.278(3) -0.525(3) 0.105(3) Biso ? ? H
H17C1 -0.271(3) -0.325(3) 0.036(3) Biso ? ? H
H17C2 -0.344(3) -0.352(3) -0.080(3) Biso ? ? H
H17C3 -0.382(3) -0.400(3) 0.022(3) Biso ? ? H
H18C1 -0.153(3) -0.597(3) -0.386(3) Biso ? ? H
H18C2 -0.094(3) -0.487(3) -0.298(3) Biso ? ? H
H18C3 -0.047(3) -0.571(3) -0.252(3) Biso ? ? H

loop_
_geom_angle_atom_site_label_1
_geom_angle_atom_site_label_2
_geom_angle_atom_site_label_3
_geom_angle
_geom_angle_publ_flag
C2 C1 C6 119.4(3) yes
C2 C1 C7B 122.6(4) yes
C6 C1 C7B 118.1(3) yes
C1 C2 C3 121.4(4) yes
C4 C3 C2 118.3(3) yes
C4 C3 C7C 124.3(3) yes
C2 C3 C7C 117.3(4) yes
C3 C4 C5 121.7(3) yes
C4 C5 C6 118.7(4) yes
C4 C5 C7A 123.0(3) yes
C6 C5 C7A 118.2(3) yes
C1 C6 C5 120.5(3) yes
O7A C7A C8A 122.6(4) yes
O7A C7A C5 120.0(4) yes
C8A C7A C5 117.4(3) yes
C9A C8A C7A 122.0(3) yes
C8A C9A C10A 130.2(3) yes
C11A C10A C9A 116.8(3) yes
C11A C10A C15A 123.4(5) yes
C9A C10A C15A 119.8(5) yes
C10A C11A C18A 125.7(5) yes
C10A C11A C12A 120.7(4) yes
C18A C11A C12A 113.7(5) yes
C13A C12A C11A 112.3(7) yes
C14A C13A C12A 113.3(7) yes
C13A C14A C15A 118.5(7) yes
C17A C15A C10A 111.1(4) yes
C17A C15A C16A 110.1(5) yes
C17A C15A C14A 111.2(5) yes
C10A C15A C16A 110.8(4) yes
C10A C15A C14A 109.0(5) yes
C16A C15A C14A 104.5(5) yes
O7B C7B C8B 121.9(4) yes
O7B C7B C1 119.6(4) yes
C8B C7B C1 118.4(3) yes
C9B C8B C7B 122.3(3) yes
C8B C9B C10B 127.5(3) yes
C11B C10B C9B 122.0(4) yes
C11B C10B C15B 123.5(4) yes
C9B C10B C15B 114.4(4) yes
C10B C11B C18B 125.3(5) yes
C10B C11B C12B 121.6(5) yes
C18B C11B C12B 113.0(4) yes
C13B C12B C11B 114.3(5) yes
C14B C13B C12B 123.0(*) yes
C13B C14B C15B 128.0(9) yes
C17B C15B C14B 110.1(6) yes
C17B C15B C16B 107.7(4) yes
C17B C15B C10B 110.8(4) yes
C14B C15B C16B 109.7(5) yes
C14B C15B C10B 109.2(4) yes
C16B C15B C10B 109.4(4) yes
O7C C7C C8C 120.2(3) yes
O7C C7C C3 119.5(4) yes
C8C C7C C3 120.4(4) yes
C9C C8C C7C 120.4(5) yes
C8C C9C C10C 134.0(5) yes
C11C C10C C9C 117.6(4) yes
C11C C10C C15C 122.2(3) yes
C9C C10C C15C 120.2(4) yes
C10C C11C C12C 122.9(4) yes
C10C C11C C18C 124.7(4) yes
C12C C11C C18C 112.3(4) yes
C13C C12C C11C 112.5(4) yes
C14C C13C C12C 123.8(7) yes
C13C C14C C15C 127.4(8) yes
C16C C15C C17C 109.5(5) yes
C16C C15C C14C 110.7(6) yes
C16C C15C C10C 109.8(4) yes
C17C C15C C14C 106.7(5) yes
C17C C15C C10C 111.5(5) yes
C14C C15C C10C 108.6(5) yes
H2 C2 C1 123(2) ?
H2 C2 C3 116(2) ?
H4 C4 C3 120(2) ?
H4 C4 C5 118(2) ?
H6 C6 C1 121(3) ?
H6 C6 C5 118(3) ?
H8A C8A C9A 121(3) ?
H8A C8A C7A 117(3) ?
H9A C9A C8A 111(3) ?
H9A C9A C10A 119(3) ?
H12A1 C12A H12A2 116 ?
H12A1 C12A C13A 114(3) ?
H12A1 C12A C11A 108(3) ?
H12A2 C12A C13A 103 ?
H12A2 C12A C11A 103 ?
H13A1 C13A H13A2 115 ?
H13A1 C13A C14A 106(2) ?
H13A1 C13A C12A 106(2) ?
H13A2 C13A C14A 110 ?
H13A2 C13A C12A 108 ?
H14A1 C14A H14A2 103 ?
H14A1 C14A C13A 125(3) ?
H14A1 C14A C15A 108(3) ?
H14A2 C14A C13A 98 ?
H14A2 C14A C15A 97 ?
H16A2 C16A H16A3 100(3) ?
H16A2 C16A H16A1 104(3) ?
H16A2 C16A C15A 108(2) ?
H16A3 C16A H16A1 117(3) ?
H16A3 C16A C15A 115(2) ?
H16A1 C16A C15A 112(2) ?
H17A2 C17A H17A1 112(3) ?
H17A2 C17A H17A3 101(3) ?
H17A2 C17A C15A 111(3) ?
H17A1 C17A H17A3 108(3) ?
H17A1 C17A C15A 109(3) ?
H17A3 C17A C15A 116(2) ?
H18A1 C18A H18A2 110 ?
H18A1 C18A H18A3 110 ?
H18A1 C18A C11A 108(2) ?
H18A2 C18A H18A3 109 ?
H18A2 C18A C11A 110 ?
H18A3 C18A C11A 110 ?
H8B C8B C9B 117(3) ?
H8B C8B C7B 121(3) ?
H9B C9B C8B 117(3) ?
H9B C9B C10B 115(3) ?
H12B1 C12B H12B2 98(3) ?
H12B1 C12B C13B 111(3) ?
H12B1 C12B C11B 110(3) ?
H12B2 C12B C13B 114(2) ?
H12B2 C12B C11B 108(3) ?
H13B1 C13B H13B2 93 ?
H13B1 C13B C14B 119(3) ?
H13B1 C13B C12B 118(3) ?
H13B2 C13B C14B 92 ?
H13B2 C13B C12B 92 ?
H14B1 C14B H14B2 95 ?
H14B1 C14B C13B 127(3) ?
H14B1 C14B C15B 104(3) ?
H14B2 C14B C13B 93 ?
H14B2 C14B C15B 93 ?
H16B2 C16B H16B1 125(4) ?
H16B2 C16B H16B3 107 ?
H16B2 C16B C15B 104(2) ?
H16B1 C16B H16B3 106 ?
H16B1 C16B C15B 112(2) ?
H16B3 C16B C15B 99 ?
H17B2 C17B H17B1 121(5) ?
H17B2 C17B H17B3 96 ?
H17B2 C17B C15B 120(4) ?
H17B1 C17B H17B3 95 ?
H17B1 C17B C15B 117(3) ?
H17B3 C17B C15B 93 ?
H18B1 C18B H18B2 110(3) ?
H18B1 C18B H18B3 107(3) ?
H18B1 C18B C11B 109(3) ?
H18B2 C18B H18B3 100(4) ?
H18B2 C18B C11B 115(2) ?
H18B3 C18B C11B 116(2) ?
H8C C8C C9C 124(2) ?
H8C C8C C7C 115(2) ?
H9C C9C C8C 113(2) ?
H9C C9C C10C 113(2) ?
H12C2 C12C H12C1 102(3) ?
H12C2 C12C C13C 112(3) ?
H12C2 C12C C11C 106(2) ?
H12C1 C12C C13C 113(3) ?
H12C1 C12C C11C 110(2) ?
H13C1 C13C H13C2 96 ?
H13C1 C13C C14C 128(3) ?
H13C1 C13C C12C 106(3) ?
H13C2 C13C C14C 95 ?
H13C2 C13C C12C 94 ?
H14C1 C14C H14C2 97 ?
H14C1 C14C C13C 125(2) ?
H14C1 C14C C15C 105(2) ?
H14C2 C14C C13C 95 ?
H14C2 C14C C15C 94 ?
H16C3 C16C H16C2 99(4) ?
H16C3 C16C H16C1 94(3) ?
H16C3 C16C C15C 119(3) ?
H16C2 C16C H16C1 120(3) ?
H16C2 C16C C15C 103(2) ?
H16C1 C16C C15C 121(3) ?
H17C3 C17C H17C1 107(3) ?
H17C3 C17C H17C2 120(3) ?
H17C3 C17C C15C 106(2) ?
H17C1 C17C H17C2 88(3) ?
H17C1 C17C C15C 114(3) ?
H17C2 C17C C15C 120(2) ?
H18C3 C18C H18C2 102(3) ?
H18C3 C18C H18C1 123(3) ?
H18C3 C18C C11C 115(3) ?
H18C2 C18C H18C1 89(3) ?
H18C2 C18C C11C 112(2) ?
H18C1 C18C C11C 111(2) ?

loop_
_geom_bond_atom_site_label_1
_geom_bond_atom_site_label_2
_geom_bond_site_symmetry_1
_geom_bond_site_symmetry_2
_geom_bond_distance
_geom_bond_publ_flag
C1 C2 . . 1.373(4) yes
C1 C6 . . 1.392(6) yes
C1 C7B . . 1.514(5) yes
C2 C3 . . 1.397(5) yes
C3 C4 . . 1.382(6) yes
C3 C7C . . 1.491(5) yes
C4 C5 . . 1.386(5) yes
C5 C6 . . 1.395(5) yes
C5 C7A . . 1.504(7) yes
C7A O7A . . 1.213(4) yes
C7A C8A . . 1.469(6) yes
C8A C9A . . 1.328(7) yes
C9A C10A . . 1.465(7) yes
C10A C11A . . 1.358(8) yes
C10A C15A . . 1.532(5) yes
C11A C18A . . 1.508(6) yes
C11A C12A . . 1.527(9) yes
C12A C13A . . 1.498(10) yes
C13A C14A . . 1.335(13) yes
C14A C15A . . 1.549(11) yes
C15A C17A . . 1.519(9) yes
C15A C16A . . 1.545(9) yes
C7B O7B . . 1.214(4) yes
C7B C8B . . 1.471(7) yes
C8B C9B . . 1.319(6) yes
C9B C10B . . 1.476(7) yes
C10B C11B . . 1.334(6) yes
C10B C15B . . 1.538(7) yes
C11B C18B . . 1.493(7) yes
C11B C12B . . 1.515(7) yes
C12B C13B . . 1.462(10) yes
C13B C14B . . 1.249(11) yes
C14B C15B . . 1.512(14) yes
C15B C17B . . 1.499(9) yes
C15B C16B . . 1.525(6) yes
C7C O7C . . 1.218(6) yes
C7C C8C . . 1.478(6) yes
C8C C9C . . 1.312(5) yes
C9C C10C . . 1.457(5) yes
C10C C11C . . 1.346(6) yes
C10C C15C . . 1.541(7) yes
C11C C12C . . 1.503(5) yes
C11C C18C . . 1.506(7) yes
C12C C13C . . 1.482(11) yes
C13C C14C . . 1.194(11) yes
C14C C15C . . 1.534(8) yes
C15C C16C . . 1.512(9) yes
C15C C17C . . 1.515(8) yes
C2 H2 . . 0.93(4) ?
C4 H4 . . 0.97(4) ?
C6 H6 . . 0.96(3) ?
C8A H8A . . 0.96(3) ?
C9A H9A . . 0.95(3) ?
C12A H12A1 . . 0.75(4) ?
C12A H12A2 . . 1.08 ?
C13A H13A1 . . 1.07(4) ?
C13A H13A2 . . 1.08 ?
C14A H14A1 . . 0.86(3) ?
C14A H14A2 . . 1.08 ?
C16A H16A2 . . 1.00(5) ?
C16A H16A3 . . 1.02(3) ?
C16A H16A1 . . 1.03(4) ?
C17A H17A2 . . 0.93(3) ?
C17A H17A1 . . 0.94(4) ?
C17A H17A3 . . 1.04(4) ?
C18A H18A1 . . 0.86(4) ?
C18A H18A2 . . 1.08 ?
C18A H18A3 . . 1.08 ?
C8B H8B . . 0.96(3) ?
C9B H9B . . 0.96(3) ?
C12B H12B1 . . 0.94(3) ?
C12B H12B2 . . 1.02(4) ?
C13B H13B1 . . 0.87(5) ?
C13B H13B2 . . 1.08 ?
C14B H14B1 . . 0.82(5) ?
C14B H14B2 . . 1.08 ?
C16B H16B2 . . 0.81(5) ?
C16B H16B1 . . 0.87(4) ?
C16B H16B3 . . 1.08 ?
C17B H17B2 . . 0.72(4) ?
C17B H17B1 . . 0.80(5) ?
C17B H17B3 . . 1.08 ?
C18B H18B1 . . 0.92(3) ?
C18B H18B2 . . 0.96(5) ?
C18B H18B3 . . 0.98(4) ?
C8C H8C . . 0.97(4) ?
C9C H9C . . 0.98(4) ?
C12C H12C2 . . 0.95(4) ?
C12C H12C1 . . 1.02(4) ?
C13C H13C1 . . 0.85(3) ?
C13C H13C2 . . 1.08 ?
C14C H14C1 . . 0.88(4) ?
C14C H14C2 . . 1.08 ?
C16C H16C3 . . 0.84(5) ?
C16C H16C2 . . 0.94(4) ?
C16C H16C1 . . 0.98(3) ?
C17C H17C3 . . 0.95(5) ?
C17C H17C1 . . 0.96(3) ?
C17C H17C2 . . 1.02(5) ?
C18C H18C3 . . 0.91(4) ?
C18C H18C2 . . 1.02(4) ?
C18C H18C1 . . 1.04(4) ?

loop_
_geom_torsion_atom_site_label_1
_geom_torsion_atom_site_label_2
_geom_torsion_atom_site_label_3
_geom_torsion_atom_site_label_4
_geom_torsion
C7B C1 C2 C3 -179.2(4)
C7B C1 C6 C5 179.5(14)
C2 C1 C7B O7B 172.4(4)
C2 C1 C7B C8B -8.6(6)
C6 C1 C7B O7B -6.9(7)
C6 C1 C7B C8B 172.1(4)
C1 C2 C3 C7C -177.6(6)
C7C C3 C4 C5 177.2(4)
C2 C3 C7C O7C -3.9(7)
C2 C3 C7C C8C 174.2(5)
C4 C3 C7C O7C 178.7(5)
C4 C3 C7C C8C -3.2(7)
C3 C4 C5 C7A 179.1(5)
C7A C5 C6 C1 -179.1(7)
C4 C5 C7A O7A -159.3(4)
C4 C5 C7A C8A 20.2(7)
C6 C5 C7A O7A 19.4(7)
C6 C5 C7A C8A -161.2(4)
C5 C7A C8A C9A 179.4(19)
O7A C7A C8A C9A -1.2(7)
C7A C8A C9A C10A 176.4(5)
C8A C9A C10A C11A 176.8(5)
C8A C9A C10A C15A -3.7(8)
C9A C10A C11A C12A 174.7(6)
C9A C10A C11A C18A -4.6(9)
C15A C10A C11A C12A -4.8(9)
C15A C10A C11A C18A 175.9(6)
C9A C10A C15A C14A 177.3(6)
C9A C10A C15A C16A 62.9(7)
C9A C10A C15A C17A -59.8(6)
C11A C10A C15A C14A -3.2(7)
C11A C10A C15A C16A -117.6(6)
C11A C10A C15A C17A 119.7(6)
C10A C11A C12A C13A -14.5(9)
C18A C11A C12A C13A 164.9(6)
C11A C12A C13A C14A 45.3(11)
C12A C13A C14A C15A -58.3(12)
C13A C14A C15A C10A 35.9(9)
C13A C14A C15A C16A 154.4(7)
C13A C14A C15A C17A -86.8(8)
C1 C7B C8B C9B 175.4(4)
O7B C7B C8B C9B -5.6(8)
C7B C8B C9B C10B 178.3(5)
C8B C9B C10B C11B -47.5(7)
C8B C9B C10B C15B 135.3(5)
C9B C10B C11B C12B -179.0(4)
C9B C10B C11B C18B -2.5(6)
C15B C10B C11B C12B -2.1(6)
C15B C10B C11B C18B 174.4(4)
C9B C10B C15B C14B -179.7(11)
C9B C10B C15B C16B 60.3(5)
C9B C10B C15B C17B -58.2(5)
C11B C10B C15B C14B 3.2(7)
C11B C10B C15B C16B -116.9(5)
C11B C10B C15B C17B 124.6(5)
C10B C11B C12B C13B -2.7(6)
C18B C11B C12B C13B -179.6(14)
C11B C12B C13B C14B 6.8(10)
C12B C13B C14B C15B -6.1(15)
C13B C14B C15B C10B 1.0(11)
C13B C14B C15B C16B 120.8(10)
C13B C14B C15B C17B -120.9(10)
C3 C7C C8C C9C -168.2(5)
O7C C7C C8C C9C 10.0(8)
C7C C8C C9C C10C 180.(2)
C8C C9C C10C C11C -176.5(6)
C8C C9C C10C C15C 4.3(9)
C9C C10C C11C C12C -177.4(5)
C9C C10C C11C C18C 3.4(8)
C15C C10C C11C C12C 1.8(8)
C15C C10C C11C C18C -177.4(5)
C9C C10C C15C C14C 174.8(6)
C9C C10C C15C C16C -64.0(6)
C9C C10C C15C C17C 57.5(6)
C11C C10C C15C C14C -4.3(8)
C11C C10C C15C C16C 116.8(5)
C11C C10C C15C C17C -121.6(5)
C10C C11C C12C C13C -5.7(8)
C18C C11C C12C C13C 173.6(6)
C11C C12C C13C C14C 15.4(12)
C12C C13C C14C C15C -21.5(16)
C13C C14C C15C C10C 14.7(13)
C13C C14C C15C C16C -105.9(12)
C13C C14C C15C C17C 135.0(11)
